data_2310606
loop_
_publ_author_name
'Ibers, J.A.'

_publ_section_title
;
 A note on the least-squares method: The refinement of the structure of K
 As F6
;
_journal_name_full 'Acta Crystallographica (1,1948-23,1967)'
_journal_page_first 967
_journal_page_last 969
_journal_volume 9
_journal_year 1956
_chemical_formula_sum 'As F6 K'
_chemical_name_systematic 'K (As F6)'
_space_group_IT_number 166
_symmetry_space_group_name_Hall '-R 3 2"'
_symmetry_space_group_name_H-M 'R -3 m :H'
_cell_angle_alpha 90
_cell_angle_beta 90
_cell_angle_gamma 120
_cell_formula_units_Z 3
_cell_length_a 7.352
_cell_length_b 7.352
_cell_length_c 7.235
_cell_volume 338.673
_citation_journal_id_ASTM ACCRA9
_cod_data_source_file Ibers_ACCRA9_1956_213.cif
_cod_data_source_block As1F6K1
_cod_original_cell_volume 338.6727
_cod_original_formula_sum 'As1 F6 K1'
_cod_database_code 2310606

loop_
_symmetry_equiv_pos_as_xyz
x,y,z
-y,x-y,z
-x+y,-x,z
y,x,-z
-x,-x+y,-z
x-y,-y,-z
-x,-y,-z
y,-x+y,-z
x-y,x,-z
-y,-x,z
x,x-y,z
-x+y,y,z
x+2/3,y+1/3,z+1/3
-y+2/3,x-y+1/3,z+1/3
-x+y+2/3,-x+1/3,z+1/3
y+2/3,x+1/3,-z+1/3
-x+2/3,-x+y+1/3,-z+1/3
x-y+2/3,-y+1/3,-z+1/3
-x+2/3,-y+1/3,-z+1/3
y+2/3,-x+y+1/3,-z+1/3
x-y+2/3,x+1/3,-z+1/3
-y+2/3,-x+1/3,z+1/3
x+2/3,x-y+1/3,z+1/3
-x+y+2/3,y+1/3,z+1/3
x+1/3,y+2/3,z+2/3
-y+1/3,x-y+2/3,z+2/3
-x+y+1/3,-x+2/3,z+2/3
y+1/3,x+2/3,-z+2/3
-x+1/3,-x+y+2/3,-z+2/3
x-y+1/3,-y+2/3,-z+2/3
-x+1/3,-y+2/3,-z+2/3
y+1/3,-x+y+2/3,-z+2/3
x-y+1/3,x+2/3,-z+2/3
-y+1/3,-x+2/3,z+2/3
x+1/3,x-y+2/3,z+2/3
-x+y+1/3,y+2/3,z+2/3

loop_
_atom_site_label
_atom_site_type_symbol
_atom_site_fract_x
_atom_site_fract_y
_atom_site_fract_z
_atom_site_occupancy
_atom_site_U_iso_or_equiv
F1 F-1 0.113 0.226 0.152 1 0.0
As1 As+5 0 0 0 1 0.0
K1 K+1 0 0 0.5 1 0.0
